data_4038917
loop_
_publ_author_name
'Chaudhri, Nivedita'
'Zeller, Matthias'
'Br\"uckner, Christian'

_publ_section_title
;
 Stepwise Reduction of Octaethyl-\b,\b&#x2032;-dioxochlorin Isomers:
 Access to Structurally and Electronically Diverse Hydroporphyrins
;
_journal_name_full 'The Journal of Organic Chemistry'
_journal_paper_doi 10.1021/acs.joc.0c01989
_journal_year 2020
_chemical_absolute_configuration ad
_chemical_formula_sum 'C36 H48 N4 O2'
_chemical_formula_weight 568.78
_space_group_crystal_system triclinic
_space_group_IT_number 1
_space_group_name_Hall 'P 1'
_space_group_name_H-M_alt 'P 1'
_atom_sites_solution_hydrogens geom
_atom_sites_solution_primary direct
_atom_sites_solution_secondary difmap
_audit_creation_method SHELXL-2018/3
_cell_angle_alpha 75.546(2)
_cell_angle_beta 85.851(2)
_cell_angle_gamma 73.985(2)
_cell_formula_units_Z 2
_cell_length_a 8.6099(4)
_cell_length_b 13.0696(5)
_cell_length_c 15.3288(6)
_cell_measurement_reflns_used 9537
_cell_measurement_temperature 150(2)
_cell_measurement_theta_max 80.0459
_cell_measurement_theta_min 2.9755
_cell_volume 1605.48(12)
_computing_cell_refinement 'SAINT V8.38A (Bruker, 2016)'
_computing_data_collection 'Apex3 v2018.7-2 (Bruker, 2017)'
_computing_data_reduction 'SAINT V8.38A (Bruker, 2016)'
_computing_structure_refinement
;  
SHELXL-2018/3 (Sheldrick, 2015, 2018), 
SHELXLE Rev985 (H\"ubschle et al., 2011)
;
_computing_structure_solution 'SHELXS-97 (Sheldrick, 2008)'
_diffrn_ambient_temperature 150(2)
_diffrn_detector_area_resol_mean 7.4074
_diffrn_measured_fraction_theta_full 0.997
_diffrn_measured_fraction_theta_max 0.966
_diffrn_measurement_device_type
;
Bruker AXS D8 Quest CMOS diffractometer with PhotonII charge-integrating pixel 
array detector (CPAD)
;
_diffrn_measurement_method 'omega and phi scans'
_diffrn_radiation_monochromator 'laterally graded multilayer (Goebel) mirror'
_diffrn_radiation_type CuK\a
_diffrn_radiation_wavelength 1.54178
_diffrn_reflns_av_R_equivalents 0.0356
_diffrn_reflns_av_unetI/netI 0.0428
_diffrn_reflns_Laue_measured_fraction_full 0.997
_diffrn_reflns_Laue_measured_fraction_max 0.966
_diffrn_reflns_limit_h_max 10
_diffrn_reflns_limit_h_min -11
_diffrn_reflns_limit_k_max 15
_diffrn_reflns_limit_k_min -16
_diffrn_reflns_limit_l_max 19
_diffrn_reflns_limit_l_min -19
_diffrn_reflns_number 32570
_diffrn_reflns_point_group_measured_fraction_full 0.957
_diffrn_reflns_point_group_measured_fraction_max 0.899
_diffrn_reflns_theta_full 67.679
_diffrn_reflns_theta_max 80.611
_diffrn_reflns_theta_min 2.977
_diffrn_source 'I-mu-S microsource X-ray tube'
_diffrn_source_current '1.0 mA'
_diffrn_source_voltage '50 kV'
_exptl_absorpt_coefficient_mu 0.569
_exptl_absorpt_correction_T_max 0.7543
_exptl_absorpt_correction_T_min 0.6301
_exptl_absorpt_correction_type multi-scan
_exptl_absorpt_process_details
;
 SADABS 2016/2: Krause, L., Herbst-Irmer, R., Sheldrick G.M. & Stalke D.,
 J. Appl. Cryst. 48 (2015) 3-10
;
_exptl_crystal_colour brown
_exptl_crystal_density_diffrn 1.177
_exptl_crystal_description flake
_exptl_crystal_F_000 616
_exptl_crystal_size_max 0.080
_exptl_crystal_size_mid 0.080
_exptl_crystal_size_min 0.030
_refine_diff_density_max 0.246
_refine_diff_density_min -0.171
_refine_diff_density_rms 0.032
_refine_ls_abs_structure_details
;
 Flack x determined using 4974 quotients [(I+)-(I-)]/[(I+)+(I-)]
 (Parsons, Flack and Wagner, Acta Cryst. B69 (2013) 249-259).
;
_refine_ls_abs_structure_Flack 0.10(9)
_refine_ls_extinction_method none
_refine_ls_goodness_of_fit_ref 1.073
_refine_ls_hydrogen_treatment constr
_refine_ls_matrix_type full
_refine_ls_number_parameters 909
_refine_ls_number_reflns 12669
_refine_ls_number_restraints 495
_refine_ls_restrained_S_all 1.068
_refine_ls_R_factor_all 0.0422
_refine_ls_R_factor_gt 0.0393
_refine_ls_shift/su_max 0.001
_refine_ls_shift/su_mean 0.000
_refine_ls_structure_factor_coef Fsqd
_refine_ls_weighting_details 'w=1/[\s^2^(Fo^2^)+(0.0519P)^2^+0.2142P] where P=(Fo^2^+2Fc^2^)/3'
_refine_ls_weighting_scheme calc
_refine_ls_wR_factor_gt 0.1045
_refine_ls_wR_factor_ref 0.1066
_reflns_Friedel_coverage 0.863
_reflns_Friedel_fraction_full 0.916
_reflns_Friedel_fraction_max 0.833
_reflns_number_gt 11706
_reflns_number_total 12669
_reflns_threshold_expression 'I > 2\s(I)'
_cod_data_source_file jo0c01989_si_003.cif
_cod_data_source_block 9-O7-(OH)17-rac
_cod_original_cell_volume 1605.49(12)
_cod_database_code 4038917
_shelx_shelxl_version_number 2018/3
_shelx_space_group_comment
;
The symmetry employed for this shelxl refinement is uniquely defined
by the following loop, which should always be used as a source of
symmetry information in preference to the above space-group names.
They are only intended as comments.
;
_shelx_estimated_absorpt_t_min 0.956
_shelx_estimated_absorpt_t_max 0.983

loop_
_space_group_symop_operation_xyz
'x, y, z'

loop_
_atom_site_label
_atom_site_type_symbol
_atom_site_fract_x
_atom_site_fract_y
_atom_site_fract_z
_atom_site_U_iso_or_equiv
_atom_site_adp_type
_atom_site_occupancy
_atom_site_site_symmetry_order
_atom_site_calc_flag
_atom_site_refinement_flags_posn
_atom_site_refinement_flags_adp
_atom_site_refinement_flags_occupancy
_atom_site_disorder_assembly
_atom_site_disorder_group
N1A N 0.1113(3) 0.83882(19) 0.50546(15) 0.0267(5) Uani 1 1 d . . . . .
N2A N 0.0304(3) 1.03747(19) 0.35658(15) 0.0258(5) Uani 1 1 d . . . . .
H2A H 0.028587 1.024155 0.415770 0.031 Uiso 1 1 calc R U . . .
N3A N -0.1005(3) 1.16539(18) 0.49054(14) 0.0266(5) Uani 1 1 d . . . . .
N4A N -0.0235(3) 0.96437(18) 0.64033(15) 0.0259(5) Uani 1 1 d . . . . .
H4A H -0.019780 0.977424 0.581162 0.031 Uiso 1 1 calc R U . . .
O1A O 0.2573(3) 0.56116(16) 0.61787(14) 0.0454(5) Uani 1 1 d . . . . .
C1A C 0.1413(3) 0.7570(2) 0.58329(19) 0.0283(6) Uani 1 1 d . . . . .
C2A C 0.2213(3) 0.6503(2) 0.5640(2) 0.0319(6) Uani 1 1 d . . . . .
C3A C 0.2518(3) 0.6729(2) 0.4636(2) 0.0314(6) Uani 1 1 d . . . . .
C4A C 0.1692(3) 0.7942(2) 0.43566(18) 0.0276(6) Uani 1 1 d . . . . .
C5A C 0.1591(3) 0.8501(2) 0.34521(18) 0.0279(6) Uani 1 1 d . . . . .
H5A H 0.204389 0.806974 0.303459 0.034 Uiso 1 1 calc R U . . .
C6A C 0.0918(3) 0.9605(2) 0.30832(18) 0.0267(5) Uani 1 1 d . . . . .
C7A C 0.0719(3) 1.0155(2) 0.21446(17) 0.0263(5) Uani 1 1 d . . . . .
C8A C -0.0021(3) 1.1243(2) 0.20936(17) 0.0257(5) Uani 1 1 d . . . . .
C9A C -0.0283(3) 1.1392(2) 0.29942(17) 0.0258(5) Uani 1 1 d . . . . .
C10A C -0.0976(3) 1.2345(2) 0.32672(18) 0.0275(6) Uani 1 1 d . . . . .
H10A H -0.128307 1.299520 0.280151 0.033 Uiso 1 1 calc R U . . .
C11A C -0.1278(3) 1.2467(2) 0.41432(18) 0.0264(5) Uani 1 1 d D U . . .
C12A C -0.1942(7) 1.3595(3) 0.4330(3) 0.0282(9) Uani 0.864(5) 1 d D U P A 1
H12A H -0.102874 1.393552 0.431043 0.034 Uiso 0.864(5) 1 calc R U P A 1
O2A O -0.3123(3) 1.43019(18) 0.37071(14) 0.0351(6) Uani 0.864(5) 1 d D U P A 1
H2A1 H -0.296089 1.492759 0.356025 0.053 Uiso 0.864(5) 1 calc R U P A 1
C13A C -0.2524(6) 1.3307(3) 0.5316(3) 0.0321(9) Uani 0.864(5) 1 d D U P A 1
C29A C -0.4334(6) 1.3381(4) 0.5405(4) 0.0433(13) Uani 0.864(5) 1 d D U P A 1
H29A H -0.458090 1.312804 0.605088 0.052 Uiso 0.864(5) 1 calc R U P A 1
H29B H -0.493673 1.416284 0.520997 0.052 Uiso 0.864(5) 1 calc R U P A 1
C30A C -0.4972(6) 1.2741(5) 0.4884(4) 0.0524(13) Uani 0.864(5) 1 d D U P A 1
H30A H -0.484948 1.303422 0.423661 0.079 Uiso 0.864(5) 1 calc R U P A 1
H30B H -0.611817 1.280619 0.502801 0.079 Uiso 0.864(5) 1 calc R U P A 1
H30C H -0.436342 1.196705 0.505024 0.079 Uiso 0.864(5) 1 calc R U P A 1
C31A C -0.2110(7) 1.4031(4) 0.5876(3) 0.0480(11) Uani 0.864(5) 1 d D U P A 1
H31A H -0.255511 1.480900 0.556173 0.058 Uiso 0.864(5) 1 calc R U P A 1
H31B H -0.267117 1.390719 0.646466 0.058 Uiso 0.864(5) 1 calc R U P A 1
C32A C -0.0332(9) 1.3846(4) 0.6051(3) 0.0637(15) Uani 0.864(5) 1 d D U P A 1
H32A H 0.025083 1.394031 0.547558 0.096 Uiso 0.864(5) 1 calc R U P A 1
H32B H 0.010426 1.310110 0.641693 0.096 Uiso 0.864(5) 1 calc R U P A 1
H32C H -0.020222 1.437771 0.637253 0.096 Uiso 0.864(5) 1 calc R U P A 1
C12C C -0.219(5) 1.3531(19) 0.438(2) 0.038(4) Uani 0.136(5) 1 d D U P A 2
H12C H -0.330175 1.373176 0.413727 0.045 Uiso 0.136(5) 1 calc R U P A 2
O2C O -0.142(2) 1.4305(13) 0.3874(12) 0.060(5) Uani 0.136(5) 1 d D U P A 2
H2C1 H -0.192086 1.462729 0.339036 0.090 Uiso 0.136(5) 1 calc R U P A 2
C13C C -0.236(3) 1.3352(17) 0.541(2) 0.038(4) Uani 0.136(5) 1 d D U P A 2
C29C C -0.415(4) 1.355(3) 0.563(2) 0.037(5) Uani 0.136(5) 1 d D U P A 2
H29E H -0.465044 1.435443 0.545826 0.044 Uiso 0.136(5) 1 calc R U P A 2
H29F H -0.425734 1.331633 0.629551 0.044 Uiso 0.136(5) 1 calc R U P A 2
C30C C -0.510(4) 1.299(3) 0.520(2) 0.046(7) Uani 0.136(5) 1 d D U P A 2
H30G H -0.523659 1.334749 0.455651 0.069 Uiso 0.136(5) 1 calc R U P A 2
H30H H -0.617041 1.305553 0.548775 0.069 Uiso 0.136(5) 1 calc R U P A 2
H30I H -0.452533 1.221835 0.527820 0.069 Uiso 0.136(5) 1 calc R U P A 2
C31C C -0.142(3) 1.390(3) 0.587(2) 0.039(4) Uani 0.136(5) 1 d D U P A 2
H31E H -0.181871 1.470613 0.565223 0.047 Uiso 0.136(5) 1 calc R U P A 2
H31F H -0.163195 1.371496 0.652872 0.047 Uiso 0.136(5) 1 calc R U P A 2
C32C C 0.038(3) 1.356(3) 0.572(2) 0.051(6) Uani 0.136(5) 1 d D U P A 2
H32G H 0.059928 1.361404 0.507186 0.076 Uiso 0.136(5) 1 calc R U P A 2
H32H H 0.083289 1.280777 0.605627 0.076 Uiso 0.136(5) 1 calc R U P A 2
H32I H 0.088749 1.405244 0.591641 0.076 Uiso 0.136(5) 1 calc R U P A 2
C14A C -0.1604(3) 1.2099(2) 0.56100(18) 0.0284(6) Uani 1 1 d D . . . .
C15A C -0.1540(3) 1.1532(2) 0.65033(18) 0.0298(6) Uani 1 1 d . . . . .
H15A H -0.202137 1.195842 0.691974 0.036 Uiso 1 1 calc R U . . .
C16A C -0.0863(3) 1.0414(2) 0.68804(17) 0.0257(5) Uani 1 1 d . . . . .
C17A C -0.0709(3) 0.9873(2) 0.78166(18) 0.0272(6) Uani 1 1 d . . . . .
C18A C 0.0021(3) 0.8781(2) 0.78741(17) 0.0263(6) Uani 1 1 d . . . . .
C19A C 0.0331(3) 0.8631(2) 0.69796(17) 0.0254(5) Uani 1 1 d . . . . .
C20A C 0.1061(3) 0.7679(2) 0.67044(18) 0.0281(6) Uani 1 1 d . . . . .
H20A H 0.135308 0.702541 0.716773 0.034 Uiso 1 1 calc R U . . .
C21A C 0.1803(5) 0.6027(3) 0.4204(2) 0.0465(8) Uani 1 1 d . . . . .
H21A H 0.211420 0.614324 0.355977 0.056 Uiso 1 1 calc R U . . .
H21B H 0.227822 0.524472 0.449620 0.056 Uiso 1 1 calc R U . . .
C22A C -0.0030(5) 0.6276(3) 0.4277(3) 0.0657(12) Uani 1 1 d . . . . .
H22A H -0.051334 0.704228 0.397028 0.099 Uiso 1 1 calc R U . . .
H22B H -0.034945 0.615296 0.491339 0.099 Uiso 1 1 calc R U . . .
H22C H -0.040614 0.579349 0.399429 0.099 Uiso 1 1 calc R U . . .
C23A C 0.4348(4) 0.6545(3) 0.4430(2) 0.0441(8) Uani 1 1 d . . . . .
H23A H 0.486892 0.574679 0.458316 0.053 Uiso 1 1 calc R U . . .
H23B H 0.448969 0.682029 0.377464 0.053 Uiso 1 1 calc R U . . .
C24A C 0.5225(4) 0.7090(3) 0.4925(3) 0.0534(9) Uani 1 1 d . . . . .
H24A H 0.634326 0.699092 0.470892 0.080 Uiso 1 1 calc R U . . .
H24B H 0.521911 0.675685 0.557320 0.080 Uiso 1 1 calc R U . . .
H24C H 0.467860 0.787508 0.481392 0.080 Uiso 1 1 calc R U . . .
C25A C 0.1191(3) 0.9593(3) 0.13880(19) 0.0318(6) Uani 1 1 d . . . . .
H25A H 0.224450 0.904068 0.152879 0.038 Uiso 1 1 calc R U . . .
H25B H 0.132770 1.013991 0.083135 0.038 Uiso 1 1 calc R U . . .
C26A C -0.0048(4) 0.9031(3) 0.1220(2) 0.0468(8) Uani 1 1 d . . . . .
H26A H -0.107373 0.958110 0.103621 0.070 Uiso 1 1 calc R U . . .
H26B H -0.021328 0.850339 0.177361 0.070 Uiso 1 1 calc R U . . .
H26C H 0.034320 0.864550 0.074123 0.070 Uiso 1 1 calc R U . . .
C27A C -0.0539(4) 1.2138(2) 0.12632(18) 0.0314(6) Uani 1 1 d . . . . .
H27A H 0.017304 1.195739 0.075575 0.038 Uiso 1 1 calc R U . . .
H27B H -0.040747 1.283024 0.136127 0.038 Uiso 1 1 calc R U . . .
C28A C -0.2280(4) 1.2311(4) 0.1011(2) 0.0565(10) Uani 1 1 d . . . . .
H28A H -0.255200 1.289705 0.046062 0.085 Uiso 1 1 calc R U . . .
H28B H -0.299525 1.251632 0.150189 0.085 Uiso 1 1 calc R U . . .
H28C H -0.241684 1.163074 0.090735 0.085 Uiso 1 1 calc R U . . .
C33A C -0.1214(3) 1.0432(2) 0.85713(18) 0.0311(6) Uani 1 1 d . . . . .
H33A H -0.133743 0.987878 0.912660 0.037 Uiso 1 1 calc R U . . .
H33B H -0.228228 1.096646 0.842816 0.037 Uiso 1 1 calc R U . . .
C34A C -0.0019(4) 1.1029(3) 0.8750(2) 0.0458(8) Uani 1 1 d . . . . .
H34A H 0.003222 1.162520 0.822369 0.069 Uiso 1 1 calc R U . . .
H34B H 0.105441 1.051270 0.886521 0.069 Uiso 1 1 calc R U . . .
H34C H -0.037629 1.133258 0.927708 0.069 Uiso 1 1 calc R U . . .
C35A C 0.0510(3) 0.7886(3) 0.87151(18) 0.0311(6) Uani 1 1 d . . . . .
H35A H 0.043741 0.718574 0.860549 0.037 Uiso 1 1 calc R U . . .
H35B H -0.025678 0.805427 0.920567 0.037 Uiso 1 1 calc R U . . .
C36A C 0.2213(4) 0.7750(4) 0.9015(2) 0.0521(9) Uani 1 1 d . . . . .
H36A H 0.296239 0.767374 0.850833 0.078 Uiso 1 1 calc R U . . .
H36B H 0.252891 0.709259 0.950900 0.078 Uiso 1 1 calc R U . . .
H36C H 0.224802 0.839429 0.922245 0.078 Uiso 1 1 calc R U . . .
N1B N 0.6013(3) 0.83935(18) 0.07736(14) 0.0257(5) Uani 1 1 d . . . . .
N2B N 0.5421(3) 0.93513(19) -0.11298(14) 0.0255(5) Uani 1 1 d . . . . .
H2B H 0.522486 0.958969 -0.063375 0.031 Uiso 1 1 calc R U . . .
N3B N 0.3936(3) 1.15766(19) -0.07458(15) 0.0274(5) Uani 1 1 d . . . . .
N4B N 0.4565(3) 1.06211(19) 0.11696(15) 0.0272(5) Uani 1 1 d . . . . .
H4B H 0.476354 1.037794 0.067581 0.033 Uiso 1 1 calc R U . . .
O1B O 0.7085(3) 0.64583(18) 0.28399(13) 0.0371(5) Uani 1 1 d . . . . .
C1B C 0.6125(3) 0.8144(2) 0.17001(17) 0.0273(6) Uani 1 1 d . . . . .
C2B C 0.6781(3) 0.6953(2) 0.20572(18) 0.0278(6) Uani 1 1 d . . . . .
C3B C 0.6909(3) 0.6435(2) 0.12570(19) 0.0292(6) Uani 1 1 d . . . . .
C4B C 0.6513(3) 0.7456(2) 0.04939(18) 0.0263(5) Uani 1 1 d . . . . .
C5B C 0.6607(3) 0.7416(2) -0.04121(18) 0.0268(5) Uani 1 1 d . . . . .
H5B H 0.704540 0.671277 -0.053081 0.032 Uiso 1 1 calc R U . . .
C6B C 0.6133(3) 0.8286(2) -0.11595(17) 0.0256(5) Uani 1 1 d . . . . .
C7B C 0.6257(3) 0.8247(2) -0.20905(17) 0.0264(5) Uani 1 1 d . . . . .
C8B C 0.5589(3) 0.9285(2) -0.25915(18) 0.0283(6) Uani 1 1 d . . . . .
C9B C 0.5057(3) 0.9993(2) -0.19817(17) 0.0262(5) Uani 1 1 d . . . . .
C10B C 0.4326(3) 1.1117(2) -0.22122(18) 0.0293(6) Uani 1 1 d . . . . .
H10B H 0.415727 1.143951 -0.283764 0.035 Uiso 1 1 calc R U . . .
C11B C 0.3808(3) 1.1828(2) -0.16434(18) 0.0280(6) Uani 1 1 d D U . . .
C14B C 0.3396(3) 1.2509(2) -0.04509(18) 0.0260(5) Uani 1 1 d D U . . .
C15B C 0.3324(3) 1.2551(2) 0.04395(18) 0.0292(6) Uani 1 1 d . U . . .
H15B H 0.287893 1.325482 0.055631 0.035 Uiso 1 1 calc R U . . .
C16B C 0.3829(3) 1.1682(2) 0.11950(18) 0.0281(6) Uani 1 1 d . U . . .
C17B C 0.3732(3) 1.1734(2) 0.21186(18) 0.0301(6) Uani 1 1 d . U . . .
C18B C 0.4438(3) 1.0691(2) 0.26258(17) 0.0283(6) Uani 1 1 d . U . . .
C19B C 0.4954(3) 0.9984(2) 0.20308(17) 0.0275(6) Uani 1 1 d . U . . .
C20B C 0.5673(3) 0.8862(2) 0.22525(18) 0.0284(6) Uani 1 1 d . U . . .
H20B H 0.588496 0.854447 0.287525 0.034 Uiso 1 1 calc R U . . .
C21B C 0.5542(4) 0.5843(3) 0.1366(2) 0.0394(7) Uani 1 1 d . U . . .
H21C H 0.553780 0.556119 0.082323 0.047 Uiso 1 1 calc R U . . .
H21D H 0.580187 0.520221 0.188811 0.047 Uiso 1 1 calc R U . . .
C22B C 0.3868(4) 0.6537(3) 0.1498(2) 0.0463(8) Uani 1 1 d . U . . .
H22D H 0.358689 0.717093 0.098191 0.069 Uiso 1 1 calc R U . . .
H22E H 0.383746 0.679093 0.205025 0.069 Uiso 1 1 calc R U . . .
H22F H 0.309084 0.610061 0.154716 0.069 Uiso 1 1 calc R U . . .
C23B C 0.8510(4) 0.5584(3) 0.1215(2) 0.0377(7) Uani 1 1 d . U . . .
H23C H 0.861776 0.497765 0.176202 0.045 Uiso 1 1 calc R U . . .
H23D H 0.850007 0.527625 0.068750 0.045 Uiso 1 1 calc R U . . .
C24B C 0.9969(4) 0.6043(3) 0.1143(3) 0.0526(9) Uani 1 1 d . U . . .
H24D H 0.987288 0.664428 0.060225 0.079 Uiso 1 1 calc R U . . .
H24E H 1.095574 0.546268 0.110330 0.079 Uiso 1 1 calc R U . . .
H24F H 1.001883 0.631699 0.167693 0.079 Uiso 1 1 calc R U . . .
C25B C 0.7020(4) 0.7240(3) -0.2430(2) 0.0348(6) Uani 1 1 d . U . . .
H25C H 0.798849 0.680752 -0.206264 0.042 Uiso 1 1 calc R U . . .
H25D H 0.738388 0.746674 -0.305870 0.042 Uiso 1 1 calc R U . . .
C26B C 0.5902(5) 0.6513(3) -0.2401(3) 0.0513(9) Uani 1 1 d . U . . .
H26D H 0.489258 0.695198 -0.271295 0.077 Uiso 1 1 calc R U . . .
H26E H 0.566513 0.619497 -0.177304 0.077 Uiso 1 1 calc R U . . .
H26F H 0.642642 0.592388 -0.269966 0.077 Uiso 1 1 calc R U . . .
C27B C 0.5372(3) 0.9663(3) -0.35903(18) 0.0320(6) Uani 1 1 d . U . . .
H27C H 0.612426 0.912240 -0.388072 0.038 Uiso 1 1 calc R U . . .
H27D H 0.564991 1.037077 -0.380541 0.038 Uiso 1 1 calc R U . . .
C28B C 0.3649(4) 0.9805(3) -0.3872(2) 0.0464(8) Uani 1 1 d . U . . .
H28D H 0.355206 1.007905 -0.452709 0.070 Uiso 1 1 calc R U . . .
H28E H 0.289697 1.033033 -0.357779 0.070 Uiso 1 1 calc R U . . .
H28F H 0.338910 0.909689 -0.369135 0.070 Uiso 1 1 calc R U . . .
C12B C 0.2884(5) 1.3025(3) -0.2020(3) 0.0260(8) Uani 0.803(5) 1 d D U P B 1
H12B H 0.172672 1.308221 -0.212399 0.031 Uiso 0.803(5) 1 calc R U P B 1
O2B O 0.3625(4) 1.3425(3) -0.2833(2) 0.0395(8) Uani 0.803(5) 1 d D U P B 1
H2B1 H 0.320373 1.410129 -0.301706 0.059 Uiso 0.803(5) 1 calc R U P B 1
C13B C 0.3024(6) 1.3547(4) -0.1238(3) 0.0279(10) Uani 0.803(5) 1 d D U P B 1
C29B C 0.1461(4) 1.4442(3) -0.1139(3) 0.0328(8) Uani 0.803(5) 1 d D U P B 1
H29C H 0.161134 1.474761 -0.063123 0.039 Uiso 0.803(5) 1 calc R U P B 1
H29D H 0.133663 1.504295 -0.169199 0.039 Uiso 0.803(5) 1 calc R U P B 1
C30B C -0.0086(5) 1.4108(3) -0.0984(3) 0.0425(10) Uani 0.803(5) 1 d D U P B 1
H30D H -0.033795 1.389781 -0.151740 0.064 Uiso 0.803(5) 1 calc R U P B 1
H30E H -0.096335 1.472358 -0.087406 0.064 Uiso 0.803(5) 1 calc R U P B 1
H30F H 0.003032 1.348356 -0.046030 0.064 Uiso 0.803(5) 1 calc R U P B 1
C31B C 0.4424(5) 1.4079(3) -0.1351(3) 0.0346(9) Uani 0.803(5) 1 d D U P B 1
H31C H 0.421810 1.469726 -0.189260 0.042 Uiso 0.803(5) 1 calc R U P B 1
H31D H 0.443302 1.438811 -0.082495 0.042 Uiso 0.803(5) 1 calc R U P B 1
C32B C 0.6095(5) 1.3320(4) -0.1445(3) 0.0439(10) Uani 0.803(5) 1 d D U P B 1
H32D H 0.616312 1.310199 -0.201619 0.066 Uiso 0.803(5) 1 calc R U P B 1
H32E H 0.627506 1.266611 -0.094383 0.066 Uiso 0.803(5) 1 calc R U P B 1
H32F H 0.691988 1.370467 -0.143359 0.066 Uiso 0.803(5) 1 calc R U P B 1
C12D C 0.346(2) 1.3064(13) -0.2015(12) 0.039(4) Uani 0.197(5) 1 d D U P B 2
H12D H 0.456451 1.318221 -0.208464 0.047 Uiso 0.197(5) 1 calc R U P B 2
O2D O 0.288(2) 1.3458(17) -0.2849(11) 0.061(5) Uani 0.197(5) 1 d D U P B 2
H2D1 H 0.252121 1.414248 -0.294853 0.092 Uiso 0.197(5) 1 calc R U P B 2
C13D C 0.279(2) 1.3520(17) -0.1200(14) 0.034(3) Uani 0.197(5) 1 d D U P B 2
C29D C 0.0997(16) 1.3846(11) -0.1009(10) 0.041(3) Uani 0.197(5) 1 d D U P B 2
H29G H 0.055177 1.322585 -0.101440 0.049 Uiso 0.197(5) 1 calc R U P B 2
H29H H 0.083683 1.397550 -0.039528 0.049 Uiso 0.197(5) 1 calc R U P B 2
C30D C 0.0052(17) 1.4852(11) -0.1662(10) 0.045(4) Uani 0.197(5) 1 d D U P B 2
H30J H 0.021442 1.474094 -0.227477 0.068 Uiso 0.197(5) 1 calc R U P B 2
H30K H 0.042425 1.548596 -0.162996 0.068 Uiso 0.197(5) 1 calc R U P B 2
H30L H -0.109961 1.498550 -0.150749 0.068 Uiso 0.197(5) 1 calc R U P B 2
C31D C 0.347(2) 1.4431(13) -0.1090(11) 0.048(3) Uani 0.197(5) 1 d D U P B 2
H31G H 0.299699 1.466403 -0.053943 0.057 Uiso 0.197(5) 1 calc R U P B 2
H31H H 0.312143 1.506731 -0.160956 0.057 Uiso 0.197(5) 1 calc R U P B 2
C32D C 0.530(2) 1.412(2) -0.1025(16) 0.089(6) Uani 0.197(5) 1 d D U P B 2
H32J H 0.571109 1.331981 -0.081988 0.134 Uiso 0.197(5) 1 calc R U P B 2
H32K H 0.561858 1.446624 -0.059369 0.134 Uiso 0.197(5) 1 calc R U P B 2
H32L H 0.576375 1.436680 -0.161774 0.134 Uiso 0.197(5) 1 calc R U P B 2
C33B C 0.2962(4) 1.2748(3) 0.2448(2) 0.0361(7) Uani 1 1 d . . . . .
H33C H 0.265886 1.252787 0.308895 0.043 Uiso 1 1 calc R U . . .
H33D H 0.195669 1.315001 0.210395 0.043 Uiso 1 1 calc R U . . .
C34B C 0.4031(5) 1.3513(3) 0.2360(2) 0.0469(8) Uani 1 1 d . . . . .
H34D H 0.434206 1.373481 0.172810 0.070 Uiso 1 1 calc R U . . .
H34E H 0.500260 1.313691 0.272675 0.070 Uiso 1 1 calc R U . . .
H34F H 0.343976 1.416469 0.257008 0.070 Uiso 1 1 calc R U . . .
C35B C 0.4701(4) 1.0329(3) 0.36241(18) 0.0344(6) Uani 1 1 d . . . . .
H35C H 0.440856 0.962859 0.385734 0.041 Uiso 1 1 calc R U . . .
H35D H 0.397827 1.088210 0.391425 0.041 Uiso 1 1 calc R U . . .
C36B C 0.6434(4) 1.0175(3) 0.3878(2) 0.0435(8) Uani 1 1 d . . . . .
H36D H 0.715595 0.963026 0.359051 0.065 Uiso 1 1 calc R U . . .
H36E H 0.655106 0.992030 0.453372 0.065 Uiso 1 1 calc R U . . .
H36F H 0.671417 1.087450 0.367401 0.065 Uiso 1 1 calc R U . . .

loop_
_atom_site_aniso_label
_atom_site_aniso_U_11
_atom_site_aniso_U_22
_atom_site_aniso_U_33
_atom_site_aniso_U_23
_atom_site_aniso_U_13
_atom_site_aniso_U_12
N1A 0.0290(11) 0.0194(11) 0.0274(11) 0.0014(9) -0.0034(8) -0.0053(9)
N2A 0.0319(11) 0.0193(12) 0.0227(10) -0.0003(9) -0.0023(8) -0.0051(9)
N3A 0.0344(12) 0.0170(11) 0.0257(11) -0.0015(9) -0.0014(8) -0.0054(9)
N4A 0.0318(11) 0.0189(12) 0.0232(10) 0.0014(9) -0.0034(8) -0.0055(9)
O1A 0.0611(14) 0.0182(10) 0.0419(11) 0.0059(8) 0.0030(10) 0.0012(9)
C1A 0.0281(12) 0.0205(14) 0.0307(13) 0.0017(11) -0.0008(10) -0.0040(10)
C2A 0.0316(13) 0.0196(13) 0.0383(15) 0.0012(11) -0.0004(10) -0.0038(10)
C3A 0.0371(14) 0.0169(14) 0.0337(14) -0.0001(11) 0.0006(11) -0.0021(11)
C4A 0.0294(12) 0.0179(13) 0.0328(14) -0.0018(11) -0.0025(10) -0.0050(10)
C5A 0.0330(14) 0.0191(14) 0.0284(13) -0.0036(10) -0.0004(10) -0.0032(11)
C6A 0.0306(13) 0.0210(14) 0.0279(13) -0.0027(11) -0.0033(10) -0.0076(10)
C7A 0.0298(13) 0.0227(14) 0.0259(12) -0.0010(10) -0.0026(10) -0.0095(11)
C8A 0.0295(13) 0.0226(14) 0.0235(12) -0.0008(10) -0.0017(10) -0.0083(10)
C9A 0.0288(13) 0.0200(13) 0.0257(13) 0.0016(10) -0.0031(10) -0.0072(10)
C10A 0.0335(13) 0.0199(14) 0.0246(12) 0.0030(10) -0.0029(10) -0.0064(11)
C11A 0.0318(13) 0.0171(13) 0.0268(12) 0.0010(10) -0.0034(9) -0.0055(10)
C12A 0.040(2) 0.0170(16) 0.0231(15) 0.0010(12) 0.0012(13) -0.0060(13)
O2A 0.0497(13) 0.0161(10) 0.0308(11) 0.0036(8) -0.0056(9) -0.0015(9)
C13A 0.050(2) 0.0159(16) 0.0274(18) -0.0028(13) -0.0030(14) -0.0052(14)
C29A 0.052(2) 0.021(2) 0.043(3) 0.0018(18) 0.014(2) 0.0014(17)
C30A 0.039(2) 0.045(3) 0.064(3) 0.008(2) -0.005(2) -0.0148(19)
C31A 0.085(3) 0.0185(19) 0.0377(19) -0.0048(14) -0.011(2) -0.007(2)
C32A 0.109(5) 0.034(2) 0.051(3) 0.0033(18) -0.034(3) -0.028(3)
C12C 0.047(7) 0.021(6) 0.036(7) 0.004(6) -0.003(6) -0.005(6)
O2C 0.086(11) 0.027(8) 0.057(9) -0.001(7) -0.001(8) -0.005(7)
C13C 0.052(6) 0.022(5) 0.028(6) 0.005(5) 0.004(5) -0.003(5)
C29C 0.056(7) 0.024(7) 0.026(7) -0.004(6) -0.001(7) -0.004(6)
C30C 0.069(13) 0.028(12) 0.027(11) 0.009(9) -0.011(10) -0.002(11)
C31C 0.059(8) 0.017(7) 0.040(7) -0.003(6) -0.005(7) -0.008(7)
C32C 0.057(13) 0.047(13) 0.058(13) -0.016(11) -0.017(10) -0.023(10)
C14A 0.0355(14) 0.0210(14) 0.0265(13) -0.0023(10) -0.0009(10) -0.0068(11)
C15A 0.0379(14) 0.0229(15) 0.0276(13) -0.0047(11) -0.0008(10) -0.0073(11)
C16A 0.0289(12) 0.0233(14) 0.0236(12) -0.0013(10) -0.0011(9) -0.0085(10)
C17A 0.0269(12) 0.0276(15) 0.0273(13) -0.0017(11) -0.0010(10) -0.0117(11)
C18A 0.0245(12) 0.0264(14) 0.0260(13) 0.0028(11) -0.0040(10) -0.0106(10)
C19A 0.0270(13) 0.0213(14) 0.0248(12) 0.0033(10) -0.0029(10) -0.0083(10)
C20A 0.0293(13) 0.0197(14) 0.0294(13) 0.0035(10) -0.0021(10) -0.0050(10)
C21A 0.076(2) 0.0228(16) 0.0398(16) -0.0007(13) -0.0096(15) -0.0147(15)
C22A 0.073(2) 0.040(2) 0.084(3) 0.0100(19) -0.033(2) -0.0277(19)
C23A 0.0406(16) 0.0261(16) 0.0496(18) 0.0019(13) 0.0068(13) 0.0053(12)
C24A 0.0346(15) 0.051(2) 0.060(2) 0.0092(17) -0.0021(14) -0.0077(14)
C25A 0.0386(15) 0.0281(15) 0.0270(13) -0.0041(11) -0.0007(10) -0.0082(12)
C26A 0.056(2) 0.049(2) 0.0453(18) -0.0223(16) -0.0003(14) -0.0199(17)
C27A 0.0405(15) 0.0254(15) 0.0239(12) 0.0020(11) -0.0031(11) -0.0079(12)
C28A 0.0414(17) 0.070(3) 0.0408(18) 0.0139(18) -0.0109(14) -0.0092(17)
C33A 0.0373(15) 0.0297(16) 0.0255(13) -0.0027(11) -0.0002(10) -0.0112(12)
C34A 0.057(2) 0.049(2) 0.0416(17) -0.0148(15) -0.0039(14) -0.0253(17)
C35A 0.0348(14) 0.0270(15) 0.0257(13) 0.0041(11) -0.0033(10) -0.0072(11)
C36A 0.0375(17) 0.065(3) 0.0398(17) 0.0089(16) -0.0103(13) -0.0072(16)
N1B 0.0325(11) 0.0205(12) 0.0249(11) -0.0028(9) -0.0027(8) -0.0101(9)
N2B 0.0332(11) 0.0229(12) 0.0215(10) -0.0035(9) -0.0033(8) -0.0099(9)
N3B 0.0332(12) 0.0231(12) 0.0260(11) -0.0039(9) -0.0019(9) -0.0091(9)
N4B 0.0389(12) 0.0219(12) 0.0229(10) -0.0059(9) -0.0003(9) -0.0112(10)
O1B 0.0501(12) 0.0289(11) 0.0284(10) 0.0016(8) -0.0069(8) -0.0103(9)
C1B 0.0332(13) 0.0234(14) 0.0257(12) -0.0009(11) -0.0040(10) -0.0117(11)
C2B 0.0276(12) 0.0264(14) 0.0278(12) -0.0019(10) -0.0035(10) -0.0078(10)
C3B 0.0354(14) 0.0205(14) 0.0300(13) -0.0044(11) -0.0059(10) -0.0050(11)
C4B 0.0283(12) 0.0242(14) 0.0270(12) -0.0044(10) -0.0032(10) -0.0087(10)
C5B 0.0309(13) 0.0186(14) 0.0301(13) -0.0055(11) -0.0016(10) -0.0050(10)
C6B 0.0300(13) 0.0223(14) 0.0270(13) -0.0069(10) 0.0001(10) -0.0102(11)
C7B 0.0295(13) 0.0255(14) 0.0268(13) -0.0065(11) 0.0001(10) -0.0114(11)
C8B 0.0308(13) 0.0305(15) 0.0276(13) -0.0086(11) 0.0024(10) -0.0141(11)
C9B 0.0314(13) 0.0249(14) 0.0239(12) -0.0045(11) -0.0004(10) -0.0112(11)
C10B 0.0381(14) 0.0261(15) 0.0226(12) 0.0002(11) -0.0041(10) -0.0113(11)
C11B 0.0333(13) 0.0229(14) 0.0259(12) -0.0020(11) -0.0031(10) -0.0069(11)
C14B 0.0280(12) 0.0189(13) 0.0290(12) -0.0010(10) -0.0022(9) -0.0067(10)
C15B 0.0332(14) 0.0251(15) 0.0309(13) -0.0083(11) -0.0006(10) -0.0090(11)
C16B 0.0322(13) 0.0260(15) 0.0288(13) -0.0062(11) -0.0004(10) -0.0124(11)
C17B 0.0382(15) 0.0292(15) 0.0277(13) -0.0084(11) 0.0031(11) -0.0161(12)
C18B 0.0368(14) 0.0271(15) 0.0247(12) -0.0047(11) 0.0011(10) -0.0164(11)
C19B 0.0358(13) 0.0265(15) 0.0229(12) -0.0020(10) -0.0018(10) -0.0159(11)
C20B 0.0367(14) 0.0262(15) 0.0249(13) -0.0036(11) -0.0021(10) -0.0146(11)
C21B 0.0551(18) 0.0282(16) 0.0379(15) -0.0003(12) -0.0088(13) -0.0205(14)
C22B 0.0468(17) 0.0459(19) 0.0484(18) -0.0017(15) -0.0084(14) -0.0224(15)
C23B 0.0439(16) 0.0282(16) 0.0356(15) -0.0015(12) -0.0048(12) -0.0050(12)
C24B 0.0444(18) 0.048(2) 0.057(2) -0.0004(16) -0.0026(14) -0.0087(15)
C25B 0.0421(15) 0.0332(17) 0.0320(14) -0.0119(13) 0.0032(12) -0.0117(13)
C26B 0.061(2) 0.040(2) 0.065(2) -0.0261(18) 0.0064(17) -0.0217(17)
C27B 0.0416(15) 0.0308(16) 0.0247(13) -0.0055(11) 0.0027(11) -0.0131(12)
C28B 0.057(2) 0.058(2) 0.0279(15) -0.0045(15) -0.0066(13) -0.0255(17)
C12B 0.0252(17) 0.0255(17) 0.0237(15) -0.0017(12) -0.0030(13) -0.0040(14)
O2B 0.0512(19) 0.0212(13) 0.0293(14) 0.0063(10) 0.0071(15) 0.0051(15)
C13B 0.030(2) 0.0199(18) 0.0287(17) 0.0005(15) -0.0059(15) -0.0028(15)
C29B 0.0371(18) 0.0202(18) 0.0339(17) -0.0007(13) -0.0009(13) -0.0010(14)
C30B 0.0310(19) 0.038(2) 0.045(2) 0.0045(16) 0.0020(15) -0.0013(15)
C31B 0.041(2) 0.0247(19) 0.0362(19) 0.0008(15) -0.0074(16) -0.0115(16)
C32B 0.0314(18) 0.046(2) 0.051(2) 0.0029(18) -0.0035(16) -0.0171(17)
C12D 0.042(6) 0.029(5) 0.038(5) 0.005(5) -0.015(5) -0.005(5)
O2D 0.085(11) 0.047(8) 0.032(6) -0.010(6) -0.035(8) 0.023(9)
C13D 0.035(5) 0.029(5) 0.039(5) -0.003(4) -0.010(4) -0.013(4)
C29D 0.031(5) 0.028(5) 0.058(6) 0.012(5) -0.013(5) -0.017(5)
C30D 0.044(7) 0.032(7) 0.045(7) 0.016(6) -0.010(6) -0.007(5)
C31D 0.044(5) 0.042(6) 0.047(5) 0.006(5) -0.003(5) -0.008(5)
C32D 0.074(11) 0.085(11) 0.079(11) 0.047(10) -0.021(9) -0.029(9)
C33B 0.0454(16) 0.0311(17) 0.0334(15) -0.0099(13) 0.0039(12) -0.0121(13)
C34B 0.060(2) 0.0362(19) 0.0515(19) -0.0163(15) 0.0024(15) -0.0198(16)
C35B 0.0518(17) 0.0332(16) 0.0223(13) -0.0051(11) 0.0037(11) -0.0201(13)
C36B 0.0516(19) 0.054(2) 0.0291(15) -0.0094(14) -0.0043(13) -0.0207(16)

loop_
_atom_type_symbol
_atom_type_description
_atom_type_scat_dispersion_real
_atom_type_scat_dispersion_imag
_atom_type_scat_source
C C 0.0181 0.0091 'International Tables Vol C Tables 4.2.6.8 and 6.1.1.4'
H H 0.0000 0.0000 'International Tables Vol C Tables 4.2.6.8 and 6.1.1.4'
N N 0.0311 0.0180 'International Tables Vol C Tables 4.2.6.8 and 6.1.1.4'
O O 0.0492 0.0322 'International Tables Vol C Tables 4.2.6.8 and 6.1.1.4'

loop_
_geom_angle_atom_site_label_1
_geom_angle_atom_site_label_2
_geom_angle_atom_site_label_3
_geom_angle
_geom_angle_site_symmetry_1
_geom_angle_site_symmetry_3
_geom_angle_publ_flag
C4A N1A C1A 108.2(2) . . ?
C6A N2A C9A 110.3(2) . . ?
C6A N2A H2A 124.8 . . ?
C9A N2A H2A 124.8 . . ?
C11A N3A C14A 108.1(2) . . ?
C16A N4A C19A 110.2(2) . . ?
C16A N4A H4A 124.9 . . ?
C19A N4A H4A 124.9 . . ?
N1A C1A C20A 127.1(3) . . ?
N1A C1A C2A 111.3(2) . . ?
C20A C1A C2A 121.6(2) . . ?
O1A C2A C1A 127.3(3) . . ?
O1A C2A C3A 126.7(3) . . ?
C1A C2A C3A 106.0(2) . . ?
C4A C3A C2A 100.8(2) . . ?
C4A C3A C21A 113.9(3) . . ?
C2A C3A C21A 111.1(2) . . ?
C4A C3A C23A 109.0(2) . . ?
C2A C3A C23A 110.7(2) . . ?
C21A C3A C23A 111.0(3) . . ?
N1A C4A C5A 125.6(3) . . ?
N1A C4A C3A 113.5(2) . . ?
C5A C4A C3A 120.9(3) . . ?
C6A C5A C4A 128.4(3) . . ?
C6A C5A H5A 115.8 . . ?
C4A C5A H5A 115.8 . . ?
N2A C6A C5A 125.0(2) . . ?
N2A C6A C7A 107.3(2) . . ?
C5A C6A C7A 127.6(3) . . ?
C8A C7A C6A 107.5(2) . . ?
C8A C7A C25A 128.2(2) . . ?
C6A C7A C25A 124.3(3) . . ?
C7A C8A C9A 108.1(2) . . ?
C7A C8A C27A 127.6(3) . . ?
C9A C8A C27A 124.2(3) . . ?
C10A C9A N2A 124.9(2) . . ?
C10A C9A C8A 128.4(2) . . ?
N2A C9A C8A 106.7(2) . . ?
C9A C10A C11A 127.7(3) . . ?
C9A C10A H10A 116.2 . . ?
C11A C10A H10A 116.2 . . ?
N3A C11A C10A 126.4(3) . . ?
N3A C11A C12C 108.9(12) . . ?
C10A C11A C12C 124.3(13) . . ?
N3A C11A C12A 112.7(3) . . ?
C10A C11A C12A 120.9(3) . . ?
O2A C12A C11A 113.2(4) . . ?
O2A C12A C13A 115.7(4) . . ?
C11A C12A C13A 101.7(3) . . ?
O2A C12A H12A 108.6 . . ?
C11A C12A H12A 108.6 . . ?
C13A C12A H12A 108.6 . . ?
C12A O2A H2A1 109.5 . . ?
C14A C13A C29A 107.7(4) . . ?
C14A C13A C12A 101.0(4) . . ?
C29A C13A C12A 113.6(4) . . ?
C14A C13A C31A 113.5(4) . . ?
C29A C13A C31A 109.2(4) . . ?
C12A C13A C31A 111.6(4) . . ?
C30A C29A C13A 116.8(4) . . ?
C30A C29A H29A 108.1 . . ?
C13A C29A H29A 108.1 . . ?
C30A C29A H29B 108.1 . . ?
C13A C29A H29B 108.1 . . ?
H29A C29A H29B 107.3 . . ?
C29A C30A H30A 109.5 . . ?
C29A C30A H30B 109.5 . . ?
H30A C30A H30B 109.5 . . ?
C29A C30A H30C 109.5 . . ?
H30A C30A H30C 109.5 . . ?
H30B C30A H30C 109.5 . . ?
C32A C31A C13A 116.2(4) . . ?
C32A C31A H31A 108.2 . . ?
C13A C31A H31A 108.2 . . ?
C32A C31A H31B 108.2 . . ?
C13A C31A H31B 108.2 . . ?
H31A C31A H31B 107.4 . . ?
C31A C32A H32A 109.5 . . ?
C31A C32A H32B 109.5 . . ?
H32A C32A H32B 109.5 . . ?
C31A C32A H32C 109.5 . . ?
H32A C32A H32C 109.5 . . ?
H32B C32A H32C 109.5 . . ?
O2C C12C C11A 104.1(18) . . ?
O2C C12C C13C 121(3) . . ?
C11A C12C C13C 110(2) . . ?
O2C C12C H12C 106.8 . . ?
C11A C12C H12C 106.8 . . ?
C13C C12C H12C 106.8 . . ?
C12C O2C H2C1 109.5 . . ?
C29C C13C C12C 108(2) . . ?
C29C C13C C31C 116(2) . . ?
C12C C13C C31C 117(2) . . ?
C29C C13C C14A 108(2) . . ?
C12C C13C C14A 95.1(19) . . ?
C31C C13C C14A 111(2) . . ?
C13C C29C C30C 117(2) . . ?
C13C C29C H29E 108.1 . . ?
C30C C29C H29E 108.1 . . ?
C13C C29C H29F 108.1 . . ?
C30C C29C H29F 108.1 . . ?
H29E C29C H29F 107.3 . . ?
C29C C30C H30G 109.5 . . ?
C29C C30C H30H 109.5 . . ?
H30G C30C H30H 109.5 . . ?
C29C C30C H30I 109.5 . . ?
H30G C30C H30I 109.5 . . ?
H30H C30C H30I 109.5 . . ?
C32C C31C C13C 114(2) . . ?
C32C C31C H31E 108.9 . . ?
C13C C31C H31E 108.9 . . ?
C32C C31C H31F 108.9 . . ?
C13C C31C H31F 108.9 . . ?
H31E C31C H31F 107.7 . . ?
C31C C32C H32G 109.5 . . ?
C31C C32C H32H 109.5 . . ?
H32G C32C H32H 109.5 . . ?
C31C C32C H32I 109.5 . . ?
H32G C32C H32I 109.5 . . ?
H32H C32C H32I 109.5 . . ?
N3A C14A C15A 125.4(3) . . ?
N3A C14A C13A 112.8(3) . . ?
C15A C14A C13A 121.5(3) . . ?
N3A C14A C13C 117.6(12) . . ?
C15A C14A C13C 116.9(12) . . ?
C14A C15A C16A 129.0(3) . . ?
C14A C15A H15A 115.5 . . ?
C16A C15A H15A 115.5 . . ?
N4A C16A C15A 125.1(2) . . ?
N4A C16A C17A 107.7(2) . . ?
C15A C16A C17A 127.3(3) . . ?
C18A C17A C16A 107.3(2) . . ?
C18A C17A C33A 127.9(2) . . ?
C16A C17A C33A 124.8(3) . . ?
C17A C18A C19A 108.1(2) . . ?
C17A C18A C35A 127.4(3) . . ?
C19A C18A C35A 124.4(3) . . ?
N4A C19A C20A 124.4(2) . . ?
N4A C19A C18A 106.8(2) . . ?
C20A C19A C18A 128.9(2) . . ?
C1A C20A C19A 127.5(2) . . ?
C1A C20A H20A 116.3 . . ?
C19A C20A H20A 116.3 . . ?
C22A C21A C3A 113.7(3) . . ?
C22A C21A H21A 108.8 . . ?
C3A C21A H21A 108.8 . . ?
C22A C21A H21B 108.8 . . ?
C3A C21A H21B 108.8 . . ?
H21A C21A H21B 107.7 . . ?
C21A C22A H22A 109.5 . . ?
C21A C22A H22B 109.5 . . ?
H22A C22A H22B 109.5 . . ?
C21A C22A H22C 109.5 . . ?
H22A C22A H22C 109.5 . . ?
H22B C22A H22C 109.5 . . ?
C24A C23A C3A 115.4(3) . . ?
C24A C23A H23A 108.4 . . ?
C3A C23A H23A 108.4 . . ?
C24A C23A H23B 108.4 . . ?
C3A C23A H23B 108.4 . . ?
H23A C23A H23B 107.5 . . ?
C23A C24A H24A 109.5 . . ?
C23A C24A H24B 109.5 . . ?
H24A C24A H24B 109.5 . . ?
C23A C24A H24C 109.5 . . ?
H24A C24A H24C 109.5 . . ?
H24B C24A H24C 109.5 . . ?
C7A C25A C26A 112.8(2) . . ?
C7A C25A H25A 109.0 . . ?
C26A C25A H25A 109.0 . . ?
C7A C25A H25B 109.0 . . ?
C26A C25A H25B 109.0 . . ?
H25A C25A H25B 107.8 . . ?
C25A C26A H26A 109.5 . . ?
C25A C26A H26B 109.5 . . ?
H26A C26A H26B 109.5 . . ?
C25A C26A H26C 109.5 . . ?
H26A C26A H26C 109.5 . . ?
H26B C26A H26C 109.5 . . ?
C8A C27A C28A 112.8(2) . . ?
C8A C27A H27A 109.0 . . ?
C28A C27A H27A 109.0 . . ?
C8A C27A H27B 109.0 . . ?
C28A C27A H27B 109.0 . . ?
H27A C27A H27B 107.8 . . ?
C27A C28A H28A 109.5 . . ?
C27A C28A H28B 109.5 . . ?
H28A C28A H28B 109.5 . . ?
C27A C28A H28C 109.5 . . ?
H28A C28A H28C 109.5 . . ?
H28B C28A H28C 109.5 . . ?
C17A C33A C34A 113.4(2) . . ?
C17A C33A H33A 108.9 . . ?
C34A C33A H33A 108.9 . . ?
C17A C33A H33B 108.9 . . ?
C34A C33A H33B 108.9 . . ?
H33A C33A H33B 107.7 . . ?
C33A C34A H34A 109.5 . . ?
C33A C34A H34B 109.5 . . ?
H34A C34A H34B 109.5 . . ?
C33A C34A H34C 109.5 . . ?
H34A C34A H34C 109.5 . . ?
H34B C34A H34C 109.5 . . ?
C18A C35A C36A 112.8(2) . . ?
C18A C35A H35A 109.0 . . ?
C36A C35A H35A 109.0 . . ?
C18A C35A H35B 109.0 . . ?
C36A C35A H35B 109.0 . . ?
H35A C35A H35B 107.8 . . ?
C35A C36A H36A 109.5 . . ?
C35A C36A H36B 109.5 . . ?
H36A C36A H36B 109.5 . . ?
C35A C36A H36C 109.5 . . ?
H36A C36A H36C 109.5 . . ?
H36B C36A H36C 109.5 . . ?
C4B N1B C1B 108.7(2) . . ?
C6B N2B C9B 110.3(2) . . ?
C6B N2B H2B 124.8 . . ?
C9B N2B H2B 124.8 . . ?
C11B N3B C14B 108.9(2) . . ?
C16B N4B C19B 110.2(2) . . ?
C16B N4B H4B 124.9 . . ?
C19B N4B H4B 124.9 . . ?
C20B C1B N1B 127.2(3) . . ?
C20B C1B C2B 122.3(2) . . ?
N1B C1B C2B 110.5(2) . . ?
O1B C2B C1B 127.7(3) . . ?
O1B C2B C3B 125.9(3) . . ?
C1B C2B C3B 106.2(2) . . ?
C4B C3B C23B 117.8(2) . . ?
C4B C3B C2B 100.2(2) . . ?
C23B C3B C2B 113.4(2) . . ?
C4B C3B C21B 110.1(2) . . ?
C23B C3B C21B 107.6(3) . . ?
C2B C3B C21B 107.2(2) . . ?
N1B C4B C5B 123.7(3) . . ?
N1B C4B C3B 113.6(2) . . ?
C5B C4B C3B 122.7(3) . . ?
C6B C5B C4B 127.6(3) . . ?
C6B C5B H5B 116.2 . . ?
C4B C5B H5B 116.2 . . ?
N2B C6B C5B 125.2(2) . . ?
N2B C6B C7B 107.3(2) . . ?
C5B C6B C7B 127.5(3) . . ?
C8B C7B C6B 107.5(2) . . ?
C8B C7B C25B 127.4(3) . . ?
C6B C7B C25B 125.0(3) . . ?
C7B C8B C9B 108.0(2) . . ?
C7B C8B C27B 128.2(3) . . ?
C9B C8B C27B 123.8(3) . . ?
N2B C9B C10B 126.4(3) . . ?
N2B C9B C8B 106.8(2) . . ?
C10B C9B C8B 126.7(2) . . ?
C9B C10B C11B 128.3(3) . . ?
C9B C10B H10B 115.8 . . ?
C11B C10B H10B 115.8 . . ?
N3B C11B C10B 127.1(3) . . ?
N3B C11B C12D 110.2(7) . . ?
C10B C11B C12D 120.6(7) . . ?
N3B C11B C12B 112.2(3) . . ?
C10B C11B C12B 120.6(3) . . ?
N3B C14B C15B 124.6(3) . . ?
N3B C14B C13D 113.3(9) . . ?
C15B C14B C13D 122.1(9) . . ?
N3B C14B C13B 112.2(3) . . ?
C15B C14B C13B 123.0(3) . . ?
C14B C15B C16B 127.8(3) . . ?
C14B C15B H15B 116.1 . . ?
C16B C15B H15B 116.1 . . ?
N4B C16B C15B 125.2(3) . . ?
N4B C16B C17B 107.4(2) . . ?
C15B C16B C17B 127.3(3) . . ?
C18B C17B C16B 107.4(3) . . ?
C18B C17B C33B 127.9(3) . . ?
C16B C17B C33B 124.8(3) . . ?
C17B C18B C19B 108.2(2) . . ?
C17B C18B C35B 128.0(3) . . ?
C19B C18B C35B 123.8(3) . . ?
N4B C19B C20B 125.4(3) . . ?
N4B C19B C18B 106.8(2) . . ?
C20B C19B C18B 127.7(2) . . ?
C1B C20B C19B 129.4(3) . . ?
C1B C20B H20B 115.3 . . ?
C19B C20B H20B 115.3 . . ?
C22B C21B C3B 115.4(3) . . ?
C22B C21B H21C 108.4 . . ?
C3B C21B H21C 108.4 . . ?
C22B C21B H21D 108.4 . . ?
C3B C21B H21D 108.4 . . ?
H21C C21B H21D 107.5 . . ?
C21B C22B H22D 109.5 . . ?
C21B C22B H22E 109.5 . . ?
H22D C22B H22E 109.5 . . ?
C21B C22B H22F 109.5 . . ?
H22D C22B H22F 109.5 . . ?
H22E C22B H22F 109.5 . . ?
C24B C23B C3B 113.4(3) . . ?
C24B C23B H23C 108.9 . . ?
C3B C23B H23C 108.9 . . ?
C24B C23B H23D 108.9 . . ?
C3B C23B H23D 108.9 . . ?
H23C C23B H23D 107.7 . . ?
C23B C24B H24D 109.5 . . ?
C23B C24B H24E 109.5 . . ?
H24D C24B H24E 109.5 . . ?
C23B C24B H24F 109.5 . . ?
H24D C24B H24F 109.5 . . ?
H24E C24B H24F 109.5 . . ?
C7B C25B C26B 113.8(3) . . ?
C7B C25B H25C 108.8 . . ?
C26B C25B H25C 108.8 . . ?
C7B C25B H25D 108.8 . . ?
C26B C25B H25D 108.8 . . ?
H25C C25B H25D 107.7 . . ?
C25B C26B H26D 109.5 . . ?
C25B C26B H26E 109.5 . . ?
H26D C26B H26E 109.5 . . ?
C25B C26B H26F 109.5 . . ?
H26D C26B H26F 109.5 . . ?
H26E C26B H26F 109.5 . . ?
C8B C27B C28B 112.3(2) . . ?
C8B C27B H27C 109.1 . . ?
C28B C27B H27C 109.1 . . ?
C8B C27B H27D 109.1 . . ?
C28B C27B H27D 109.1 . . ?
H27C C27B H27D 107.9 . . ?
C27B C28B H28D 109.5 . . ?
C27B C28B H28E 109.5 . . ?
H28D C28B H28E 109.5 . . ?
C27B C28B H28F 109.5 . . ?
H28D C28B H28F 109.5 . . ?
H28E C28B H28F 109.5 . . ?
O2B C12B C11B 108.2(3) . . ?
O2B C12B C13B 115.4(4) . . ?
C11B C12B C13B 101.7(3) . . ?
O2B C12B H12B 110.4 . . ?
C11B C12B H12B 110.4 . . ?
C13B C12B H12B 110.4 . . ?
C12B O2B H2B1 109.5 . . ?
C31B C13B C12B 113.5(4) . . ?
C31B C13B C29B 107.2(4) . . ?
C12B C13B C29B 111.2(4) . . ?
C31B C13B C14B 109.4(4) . . ?
C12B C13B C14B 99.9(4) . . ?
C29B C13B C14B 115.8(4) . . ?
C30B C29B C13B 117.3(4) . . ?
C30B C29B H29C 108.0 . . ?
C13B C29B H29C 108.0 . . ?
C30B C29B H29D 108.0 . . ?
C13B C29B H29D 108.0 . . ?
H29C C29B H29D 107.2 . . ?
C29B C30B H30D 109.5 . . ?
C29B C30B H30E 109.5 . . ?
H30D C30B H30E 109.5 . . ?
C29B C30B H30F 109.5 . . ?
H30D C30B H30F 109.5 . . ?
H30E C30B H30F 109.5 . . ?
C32B C31B C13B 115.5(3) . . ?
C32B C31B H31C 108.4 . . ?
C13B C31B H31C 108.4 . . ?
C32B C31B H31D 108.4 . . ?
C13B C31B H31D 108.4 . . ?
H31C C31B H31D 107.5 . . ?
C31B C32B H32D 109.5 . . ?
C31B C32B H32E 109.5 . . ?
H32D C32B H32E 109.5 . . ?
C31B C32B H32F 109.5 . . ?
H32D C32B H32F 109.5 . . ?
H32E C32B H32F 109.5 . . ?
O2D C12D C11B 116.5(16) . . ?
O2D C12D C13D 125.9(17) . . ?
C11B C12D C13D 103.3(13) . . ?
O2D C12D H12D 102.6 . . ?
C11B C12D H12D 102.6 . . ?
C13D C12D H12D 102.6 . . ?
C12D O2D H2D1 109.5 . . ?
C31D C13D C14B 109.9(14) . . ?
C31D C13D C29D 107.3(15) . . ?
C14B C13D C29D 102.6(13) . . ?
C31D C13D C12D 114.0(16) . . ?
C14B C13D C12D 100.0(13) . . ?
C29D C13D C12D 121.7(17) . . ?
C30D C29D C13D 114.7(12) . . ?
C30D C29D H29G 108.6 . . ?
C13D C29D H29G 108.6 . . ?
C30D C29D H29H 108.6 . . ?
C13D C29D H29H 108.6 . . ?
H29G C29D H29H 107.6 . . ?
C29D C30D H30J 109.5 . . ?
C29D C30D H30K 109.5 . . ?
H30J C30D H30K 109.5 . . ?
C29D C30D H30L 109.5 . . ?
H30J C30D H30L 109.5 . . ?
H30K C30D H30L 109.5 . . ?
C13D C31D C32D 114.1(17) . . ?
C13D C31D H31G 108.7 . . ?
C32D C31D H31G 108.7 . . ?
C13D C31D H31H 108.7 . . ?
C32D C31D H31H 108.7 . . ?
H31G C31D H31H 107.6 . . ?
C31D C32D H32J 109.5 . . ?
C31D C32D H32K 109.5 . . ?
H32J C32D H32K 109.5 . . ?
C31D C32D H32L 109.5 . . ?
H32J C32D H32L 109.5 . . ?
H32K C32D H32L 109.5 . . ?
C17B C33B C34B 114.0(3) . . ?
C17B C33B H33C 108.7 . . ?
C34B C33B H33C 108.7 . . ?
C17B C33B H33D 108.7 . . ?
C34B C33B H33D 108.7 . . ?
H33C C33B H33D 107.6 . . ?
C33B C34B H34D 109.5 . . ?
C33B C34B H34E 109.5 . . ?
H34D C34B H34E 109.5 . . ?
C33B C34B H34F 109.5 . . ?
H34D C34B H34F 109.5 . . ?
H34E C34B H34F 109.5 . . ?
C18B C35B C36B 112.5(2) . . ?
C18B C35B H35C 109.1 . . ?
C36B C35B H35C 109.1 . . ?
C18B C35B H35D 109.1 . . ?
C36B C35B H35D 109.1 . . ?
H35C C35B H35D 107.8 . . ?
C35B C36B H36D 109.5 . . ?
C35B C36B H36E 109.5 . . ?
H36D C36B H36E 109.5 . . ?
C35B C36B H36F 109.5 . . ?
H36D C36B H36F 109.5 . . ?
H36E C36B H36F 109.5 . . ?

loop_
_geom_bond_atom_site_label_1
_geom_bond_atom_site_label_2
_geom_bond_distance
_geom_bond_site_symmetry_2
_geom_bond_publ_flag
N1A C4A 1.345(4) . ?
N1A C1A 1.374(3) . ?
N2A C6A 1.364(4) . ?
N2A C9A 1.379(3) . ?
N2A H2A 0.8800 . ?
N3A C11A 1.354(3) . ?
N3A C14A 1.356(4) . ?
N4A C16A 1.360(4) . ?
N4A C19A 1.376(3) . ?
N4A H4A 0.8800 . ?
O1A C2A 1.222(3) . ?
C1A C20A 1.382(4) . ?
C1A C2A 1.467(4) . ?
C2A C3A 1.511(4) . ?
C3A C4A 1.511(4) . ?
C3A C21A 1.527(5) . ?
C3A C23A 1.548(4) . ?
C4A C5A 1.393(4) . ?
C5A C6A 1.383(4) . ?
C5A H5A 0.9500 . ?
C6A C7A 1.438(4) . ?
C7A C8A 1.373(4) . ?
C7A C25A 1.497(4) . ?
C8A C9A 1.435(4) . ?
C8A C27A 1.497(4) . ?
C9A C10A 1.377(4) . ?
C10A C11A 1.389(4) . ?
C10A H10A 0.9500 . ?
C11A C12C 1.52(2) . ?
C11A C12A 1.518(5) . ?
C12A O2A 1.408(6) . ?
C12A C13A 1.544(5) . ?
C12A H12A 1.0000 . ?
O2A H2A1 0.8400 . ?
C13A C14A 1.526(5) . ?
C13A C29A 1.532(6) . ?
C13A C31A 1.549(6) . ?
C29A C30A 1.514(7) . ?
C29A H29A 0.9900 . ?
C29A H29B 0.9900 . ?
C30A H30A 0.9800 . ?
C30A H30B 0.9800 . ?
C30A H30C 0.9800 . ?
C31A C32A 1.515(8) . ?
C31A H31A 0.9900 . ?
C31A H31B 0.9900 . ?
C32A H32A 0.9800 . ?
C32A H32B 0.9800 . ?
C32A H32C 0.9800 . ?
C12C O2C 1.40(3) . ?
C12C C13C 1.53(2) . ?
C12C H12C 1.0000 . ?
O2C H2C1 0.8400 . ?
C13C C29C 1.52(2) . ?
C13C C31C 1.53(2) . ?
C13C C14A 1.55(2) . ?
C29C C30C 1.52(2) . ?
C29C H29E 0.9900 . ?
C29C H29F 0.9900 . ?
C30C H30G 0.9800 . ?
C30C H30H 0.9800 . ?
C30C H30I 0.9800 . ?
C31C C32C 1.51(2) . ?
C31C H31E 0.9900 . ?
C31C H31F 0.9900 . ?
C32C H32G 0.9800 . ?
C32C H32H 0.9800 . ?
C32C H32I 0.9800 . ?
C14A C15A 1.382(4) . ?
C15A C16A 1.402(4) . ?
C15A H15A 0.9500 . ?
C16A C17A 1.431(4) . ?
C17A C18A 1.374(4) . ?
C17A C33A 1.495(4) . ?
C18A C19A 1.429(4) . ?
C18A C35A 1.504(4) . ?
C19A C20A 1.383(4) . ?
C20A H20A 0.9500 . ?
C21A C22A 1.523(6) . ?
C21A H21A 0.9900 . ?
C21A H21B 0.9900 . ?
C22A H22A 0.9800 . ?
C22A H22B 0.9800 . ?
C22A H22C 0.9800 . ?
C23A C24A 1.517(6) . ?
C23A H23A 0.9900 . ?
C23A H23B 0.9900 . ?
C24A H24A 0.9800 . ?
C24A H24B 0.9800 . ?
C24A H24C 0.9800 . ?
C25A C26A 1.521(4) . ?
C25A H25A 0.9900 . ?
C25A H25B 0.9900 . ?
C26A H26A 0.9800 . ?
C26A H26B 0.9800 . ?
C26A H26C 0.9800 . ?
C27A C28A 1.516(5) . ?
C27A H27A 0.9900 . ?
C27A H27B 0.9900 . ?
C28A H28A 0.9800 . ?
C28A H28B 0.9800 . ?
C28A H28C 0.9800 . ?
C33A C34A 1.528(4) . ?
C33A H33A 0.9900 . ?
C33A H33B 0.9900 . ?
C34A H34A 0.9800 . ?
C34A H34B 0.9800 . ?
C34A H34C 0.9800 . ?
C35A C36A 1.519(4) . ?
C35A H35A 0.9900 . ?
C35A H35B 0.9900 . ?
C36A H36A 0.9800 . ?
C36A H36B 0.9800 . ?
C36A H36C 0.9800 . ?
N1B C4B 1.348(4) . ?
N1B C1B 1.380(3) . ?
N2B C6B 1.368(4) . ?
N2B C9B 1.369(3) . ?
N2B H2B 0.8800 . ?
N3B C11B 1.338(3) . ?
N3B C14B 1.355(4) . ?
N4B C16B 1.365(4) . ?
N4B C19B 1.382(3) . ?
N4B H4B 0.8800 . ?
O1B C2B 1.221(3) . ?
C1B C20B 1.377(4) . ?
C1B C2B 1.475(4) . ?
C2B C3B 1.526(4) . ?
C3B C4B 1.514(4) . ?
C3B C23B 1.523(4) . ?
C3B C21B 1.556(4) . ?
C4B C5B 1.398(4) . ?
C5B C6B 1.391(4) . ?
C5B H5B 0.9500 . ?
C6B C7B 1.436(4) . ?
C7B C8B 1.369(4) . ?
C7B C25B 1.499(4) . ?
C8B C9B 1.441(4) . ?
C8B C27B 1.495(4) . ?
C9B C10B 1.393(4) . ?
C10B C11B 1.394(4) . ?
C10B H10B 0.9500 . ?
C11B C12D 1.524(16) . ?
C11B C12B 1.531(5) . ?
C14B C15B 1.376(4) . ?
C14B C13D 1.512(19) . ?
C14B C13B 1.549(5) . ?
C15B C16B 1.402(4) . ?
C15B H15B 0.9500 . ?
C16B C17B 1.430(4) . ?
C17B C18B 1.383(4) . ?
C17B C33B 1.500(4) . ?
C18B C19B 1.421(4) . ?
C18B C35B 1.499(4) . ?
C19B C20B 1.389(4) . ?
C20B H20B 0.9500 . ?
C21B C22B 1.507(5) . ?
C21B H21C 0.9900 . ?
C21B H21D 0.9900 . ?
C22B H22D 0.9800 . ?
C22B H22E 0.9800 . ?
C22B H22F 0.9800 . ?
C23B C24B 1.520(5) . ?
C23B H23C 0.9900 . ?
C23B H23D 0.9900 . ?
C24B H24D 0.9800 . ?
C24B H24E 0.9800 . ?
C24B H24F 0.9800 . ?
C25B C26B 1.520(4) . ?
C25B H25C 0.9900 . ?
C25B H25D 0.9900 . ?
C26B H26D 0.9800 . ?
C26B H26E 0.9800 . ?
C26B H26F 0.9800 . ?
C27B C28B 1.524(4) . ?
C27B H27C 0.9900 . ?
C27B H27D 0.9900 . ?
C28B H28D 0.9800 . ?
C28B H28E 0.9800 . ?
C28B H28F 0.9800 . ?
C12B O2B 1.406(5) . ?
C12B C13B 1.547(6) . ?
C12B H12B 1.0000 . ?
O2B H2B1 0.8400 . ?
C13B C31B 1.529(6) . ?
C13B C29B 1.546(6) . ?
C29B C30B 1.499(5) . ?
C29B H29C 0.9900 . ?
C29B H29D 0.9900 . ?
C30B H30D 0.9800 . ?
C30B H30E 0.9800 . ?
C30B H30F 0.9800 . ?
C31B C32B 1.526(6) . ?
C31B H31C 0.9900 . ?
C31B H31D 0.9900 . ?
C32B H32D 0.9800 . ?
C32B H32E 0.9800 . ?
C32B H32F 0.9800 . ?
C12D O2D 1.330(18) . ?
C12D C13D 1.52(2) . ?
C12D H12D 1.0000 . ?
O2D H2D1 0.8400 . ?
C13D C31D 1.51(2) . ?
C13D C29D 1.51(2) . ?
C29D C30D 1.505(15) . ?
C29D H29G 0.9900 . ?
C29D H29H 0.9900 . ?
C30D H30J 0.9800 . ?
C30D H30K 0.9800 . ?
C30D H30L 0.9800 . ?
C31D C32D 1.53(2) . ?
C31D H31G 0.9900 . ?
C31D H31H 0.9900 . ?
C32D H32J 0.9800 . ?
C32D H32K 0.9800 . ?
C32D H32L 0.9800 . ?
C33B C34B 1.513(4) . ?
C33B H33C 0.9900 . ?
C33B H33D 0.9900 . ?
C34B H34D 0.9800 . ?
C34B H34E 0.9800 . ?
C34B H34F 0.9800 . ?
C35B C36B 1.515(4) . ?
C35B H35C 0.9900 . ?
C35B H35D 0.9900 . ?
C36B H36D 0.9800 . ?
C36B H36E 0.9800 . ?
C36B H36F 0.9800 . ?

loop_
_geom_torsion_atom_site_label_1
_geom_torsion_atom_site_label_2
_geom_torsion_atom_site_label_3
_geom_torsion_atom_site_label_4
_geom_torsion
_geom_torsion_site_symmetry_1
_geom_torsion_site_symmetry_2
_geom_torsion_site_symmetry_3
_geom_torsion_site_symmetry_4
_geom_torsion_publ_flag
C4A N1A C1A C20A 177.9(3) . . . . ?
C4A N1A C1A C2A -1.3(3) . . . . ?
N1A C1A C2A O1A -176.4(3) . . . . ?
C20A C1A C2A O1A 4.4(5) . . . . ?
N1A C1A C2A C3A 4.0(3) . . . . ?
C20A C1A C2A C3A -175.3(2) . . . . ?
O1A C2A C3A C4A 175.8(3) . . . . ?
C1A C2A C3A C4A -4.6(3) . . . . ?
O1A C2A C3A C21A 54.8(4) . . . . ?
C1A C2A C3A C21A -125.6(3) . . . . ?
O1A C2A C3A C23A -69.0(4) . . . . ?
C1A C2A C3A C23A 110.6(3) . . . . ?
C1A N1A C4A C5A 178.6(3) . . . . ?
C1A N1A C4A C3A -2.0(3) . . . . ?
C2A C3A C4A N1A 4.2(3) . . . . ?
C21A C3A C4A N1A 123.2(3) . . . . ?
C23A C3A C4A N1A -112.2(3) . . . . ?
C2A C3A C4A C5A -176.3(2) . . . . ?
C21A C3A C4A C5A -57.4(4) . . . . ?
C23A C3A C4A C5A 67.2(3) . . . . ?
N1A C4A C5A C6A 1.0(5) . . . . ?
C3A C4A C5A C6A -178.4(3) . . . . ?
C9A N2A C6A C5A -179.6(2) . . . . ?
C9A N2A C6A C7A 0.1(3) . . . . ?
C4A C5A C6A N2A 4.6(5) . . . . ?
C4A C5A C6A C7A -175.1(3) . . . . ?
N2A C6A C7A C8A -0.4(3) . . . . ?
C5A C6A C7A C8A 179.3(3) . . . . ?
N2A C6A C7A C25A -178.0(2) . . . . ?
C5A C6A C7A C25A 1.7(4) . . . . ?
C6A C7A C8A C9A 0.5(3) . . . . ?
C25A C7A C8A C9A 178.0(2) . . . . ?
C6A C7A C8A C27A -177.5(2) . . . . ?
C25A C7A C8A C27A 0.0(4) . . . . ?
C6A N2A C9A C10A -179.7(2) . . . . ?
C6A N2A C9A C8A 0.2(3) . . . . ?
C7A C8A C9A C10A 179.5(3) . . . . ?
C27A C8A C9A C10A -2.4(4) . . . . ?
C7A C8A C9A N2A -0.5(3) . . . . ?
C27A C8A C9A N2A 177.7(2) . . . . ?
N2A C9A C10A C11A -2.9(4) . . . . ?
C8A C9A C10A C11A 177.2(3) . . . . ?
C14A N3A C11A C10A -174.1(3) . . . . ?
C14A N3A C11A C12C -1.8(18) . . . . ?
C14A N3A C11A C12A 7.3(4) . . . . ?
C9A C10A C11A N3A -2.9(5) . . . . ?
C9A C10A C11A C12C -174(2) . . . . ?
C9A C10A C11A C12A 175.5(3) . . . . ?
N3A C11A C12A O2A -141.7(3) . . . . ?
C10A C11A C12A O2A 39.7(5) . . . . ?
N3A C11A C12A C13A -16.9(5) . . . . ?
C10A C11A C12A C13A 164.4(3) . . . . ?
O2A C12A C13A C14A 141.1(3) . . . . ?
C11A C12A C13A C14A 18.0(4) . . . . ?
O2A C12A C13A C29A 26.1(5) . . . . ?
C11A C12A C13A C29A -97.0(4) . . . . ?
O2A C12A C13A C31A -97.9(5) . . . . ?
C11A C12A C13A C31A 139.0(4) . . . . ?
C14A C13A C29A C30A -57.5(5) . . . . ?
C12A C13A C29A C30A 53.5(5) . . . . ?
C31A C13A C29A C30A 178.8(4) . . . . ?
C14A C13A C31A C32A 45.4(6) . . . . ?
C29A C13A C31A C32A 165.7(4) . . . . ?
C12A C13A C31A C32A -67.9(5) . . . . ?
N3A C11A C12C O2C 137(2) . . . . ?
C10A C11A C12C O2C -51(4) . . . . ?
N3A C11A C12C C13C 5(3) . . . . ?
C10A C11A C12C C13C 177.4(15) . . . . ?
O2C C12C C13C C29C 122(3) . . . . ?
C11A C12C C13C C29C -116(3) . . . . ?
O2C C12C C13C C31C -10(4) . . . . ?
C11A C12C C13C C31C 112(3) . . . . ?
O2C C12C C13C C14A -127(3) . . . . ?
C11A C12C C13C C14A -5(3) . . . . ?
C12C C13C C29C C30C 48(3) . . . . ?
C31C C13C C29C C30C -178(3) . . . . ?
C14A C13C C29C C30C -53(3) . . . . ?
C29C C13C C31C C32C 173(3) . . . . ?
C12C C13C C31C C32C -58(3) . . . . ?
C14A C13C C31C C32C 50(3) . . . . ?
C11A N3A C14A C15A -179.2(3) . . . . ?
C11A N3A C14A C13A 6.1(3) . . . . ?
C11A N3A C14A C13C -2.0(12) . . . . ?
C29A C13A C14A N3A 103.3(4) . . . . ?
C12A C13A C14A N3A -16.1(4) . . . . ?
C31A C13A C14A N3A -135.6(4) . . . . ?
C29A C13A C14A C15A -71.7(4) . . . . ?
C12A C13A C14A C15A 169.0(3) . . . . ?
C31A C13A C14A C15A 49.4(5) . . . . ?
C29C C13C C14A N3A 115.0(17) . . . . ?
C12C C13C C14A N3A 5(2) . . . . ?
C31C C13C C14A N3A -117.3(18) . . . . ?
C29C C13C C14A C15A -68(2) . . . . ?
C12C C13C C14A C15A -178.0(17) . . . . ?
C31C C13C C14A C15A 60(2) . . . . ?
N3A C14A C15A C16A 0.5(5) . . . . ?
C13A C14A C15A C16A 174.7(3) . . . . ?
C13C C14A C15A C16A -176.7(12) . . . . ?
C19A N4A C16A C15A 179.8(2) . . . . ?
C19A N4A C16A C17A -0.6(3) . . . . ?
C14A C15A C16A N4A -5.7(5) . . . . ?
C14A C15A C16A C17A 174.7(3) . . . . ?
N4A C16A C17A C18A 0.3(3) . . . . ?
C15A C16A C17A C18A 179.9(3) . . . . ?
N4A C16A C17A C33A 178.3(2) . . . . ?
C15A C16A C17A C33A -2.1(4) . . . . ?
C16A C17A C18A C19A 0.1(3) . . . . ?
C33A C17A C18A C19A -177.9(2) . . . . ?
C16A C17A C18A C35A 177.0(2) . . . . ?
C33A C17A C18A C35A -0.9(4) . . . . ?
C16A N4A C19A C20A -179.1(2) . . . . ?
C16A N4A C19A C18A 0.6(3) . . . . ?
C17A C18A C19A N4A -0.4(3) . . . . ?
C35A C18A C19A N4A -177.5(2) . . . . ?
C17A C18A C19A C20A 179.2(2) . . . . ?
C35A C18A C19A C20A 2.2(4) . . . . ?
N1A C1A C20A C19A 0.1(5) . . . . ?
C2A C1A C20A C19A 179.2(3) . . . . ?
N4A C19A C20A C1A 3.0(4) . . . . ?
C18A C19A C20A C1A -176.7(3) . . . . ?
C4A C3A C21A C22A -49.0(4) . . . . ?
C2A C3A C21A C22A 63.9(4) . . . . ?
C23A C3A C21A C22A -172.5(3) . . . . ?
C4A C3A C23A C24A 61.3(3) . . . . ?
C2A C3A C23A C24A -48.6(4) . . . . ?
C21A C3A C23A C24A -172.4(3) . . . . ?
C8A C7A C25A C26A -97.4(3) . . . . ?
C6A C7A C25A C26A 79.7(4) . . . . ?
C7A C8A C27A C28A 92.7(4) . . . . ?
C9A C8A C27A C28A -85.1(4) . . . . ?
C18A C17A C33A C34A 99.9(3) . . . . ?
C16A C17A C33A C34A -77.7(3) . . . . ?
C17A C18A C35A C36A -89.3(4) . . . . ?
C19A C18A C35A C36A 87.2(4) . . . . ?
C4B N1B C1B C20B -177.3(2) . . . . ?
C4B N1B C1B C2B 1.3(3) . . . . ?
C20B C1B C2B O1B -4.0(4) . . . . ?
N1B C1B C2B O1B 177.4(3) . . . . ?
C20B C1B C2B C3B 172.4(2) . . . . ?
N1B C1B C2B C3B -6.2(3) . . . . ?
O1B C2B C3B C4B -175.6(3) . . . . ?
C1B C2B C3B C4B 7.9(3) . . . . ?
O1B C2B C3B C23B -49.2(4) . . . . ?
C1B C2B C3B C23B 134.4(2) . . . . ?
O1B C2B C3B C21B 69.4(3) . . . . ?
C1B C2B C3B C21B -107.0(2) . . . . ?
C1B N1B C4B C5B -177.7(2) . . . . ?
C1B N1B C4B C3B 4.5(3) . . . . ?
C23B C3B C4B N1B -131.3(3) . . . . ?
C2B C3B C4B N1B -7.9(3) . . . . ?
C21B C3B C4B N1B 104.8(3) . . . . ?
C23B C3B C4B C5B 50.9(4) . . . . ?
C2B C3B C4B C5B 174.3(2) . . . . ?
C21B C3B C4B C5B -73.0(3) . . . . ?
N1B C4B C5B C6B -4.1(4) . . . . ?
C3B C4B C5B C6B 173.5(3) . . . . ?
C9B N2B C6B C5B -177.9(2) . . . . ?
C9B N2B C6B C7B 1.0(3) . . . . ?
C4B C5B C6B N2B -2.6(4) . . . . ?
C4B C5B C6B C7B 178.8(3) . . . . ?
N2B C6B C7B C8B -1.1(3) . . . . ?
C5B C6B C7B C8B 177.7(3) . . . . ?
N2B C6B C7B C25B 177.7(2) . . . . ?
C5B C6B C7B C25B -3.5(4) . . . . ?
C6B C7B C8B C9B 0.8(3) . . . . ?
C25B C7B C8B C9B -178.0(2) . . . . ?
C6B C7B C8B C27B -177.6(2) . . . . ?
C25B C7B C8B C27B 3.6(4) . . . . ?
C6B N2B C9B C10B 180.0(3) . . . . ?
C6B N2B C9B C8B -0.5(3) . . . . ?
C7B C8B C9B N2B -0.2(3) . . . . ?
C27B C8B C9B N2B 178.3(2) . . . . ?
C7B C8B C9B C10B 179.3(2) . . . . ?
C27B C8B C9B C10B -2.2(4) . . . . ?
N2B C9B C10B C11B 0.0(5) . . . . ?
C8B C9B C10B C11B -179.4(3) . . . . ?
C14B N3B C11B C10B 175.7(3) . . . . ?
C14B N3B C11B C12D 12.1(9) . . . . ?
C14B N3B C11B C12B -8.5(3) . . . . ?
C9B C10B C11B N3B 1.3(5) . . . . ?
C9B C10B C11B C12D 163.2(9) . . . . ?
C9B C10B C11B C12B -174.3(3) . . . . ?
C11B N3B C14B C15B 178.7(3) . . . . ?
C11B N3B C14B C13D 1.3(9) . . . . ?
C11B N3B C14B C13B -7.1(3) . . . . ?
N3B C14B C15B C16B 2.5(4) . . . . ?
C13D C14B C15B C16B 179.6(9) . . . . ?
C13B C14B C15B C16B -171.1(3) . . . . ?
C19B N4B C16B C15B 177.8(2) . . . . ?
C19B N4B C16B C17B -0.2(3) . . . . ?
C14B C15B C16B N4B 3.2(4) . . . . ?
C14B C15B C16B C17B -179.2(3) . . . . ?
N4B C16B C17B C18B 0.6(3) . . . . ?
C15B C16B C17B C18B -177.3(3) . . . . ?
N4B C16B C17B C33B -178.2(2) . . . . ?
C15B C16B C17B C33B 3.9(4) . . . . ?
C16B C17B C18B C19B -0.9(3) . . . . ?
C33B C17B C18B C19B 177.9(3) . . . . ?
C16B C17B C18B C35B 177.1(3) . . . . ?
C33B C17B C18B C35B -4.1(4) . . . . ?
C16B N4B C19B C20B 178.1(2) . . . . ?
C16B N4B C19B C18B -0.4(3) . . . . ?
C17B C18B C19B N4B 0.8(3) . . . . ?
C35B C18B C19B N4B -177.3(2) . . . . ?
C17B C18B C19B C20B -177.7(3) . . . . ?
C35B C18B C19B C20B 4.3(4) . . . . ?
N1B C1B C20B C19B 2.6(4) . . . . ?
C2B C1B C20B C19B -175.7(3) . . . . ?
N4B C19B C20B C1B -1.3(5) . . . . ?
C18B C19B C20B C1B 176.9(3) . . . . ?
C4B C3B C21B C22B -55.2(3) . . . . ?
C23B C3B C21B C22B 175.1(3) . . . . ?
C2B C3B C21B C22B 52.9(3) . . . . ?
C4B C3B C23B C24B 57.0(4) . . . . ?
C2B C3B C23B C24B -59.5(3) . . . . ?
C21B C3B C23B C24B -177.9(3) . . . . ?
C8B C7B C25B C26B -98.4(4) . . . . ?
C6B C7B C25B C26B 83.1(4) . . . . ?
C7B C8B C27B C28B 100.7(3) . . . . ?
C9B C8B C27B C28B -77.5(3) . . . . ?
N3B C11B C12B O2B 141.8(3) . . . . ?
C10B C11B C12B O2B -42.0(4) . . . . ?
N3B C11B C12B C13B 19.9(4) . . . . ?
C10B C11B C12B C13B -164.0(3) . . . . ?
O2B C12B C13B C31B -21.4(5) . . . . ?
C11B C12B C13B C31B 95.4(4) . . . . ?
O2B C12B C13B C29B 99.5(4) . . . . ?
C11B C12B C13B C29B -143.7(3) . . . . ?
O2B C12B C13B C14B -137.8(3) . . . . ?
C11B C12B C13B C14B -20.9(4) . . . . ?
N3B C14B C13B C31B -100.6(4) . . . . ?
C15B C14B C13B C31B 73.7(4) . . . . ?
N3B C14B C13B C12B 18.7(4) . . . . ?
C15B C14B C13B C12B -167.0(3) . . . . ?
N3B C14B C13B C29B 138.1(4) . . . . ?
C15B C14B C13B C29B -47.6(5) . . . . ?
C31B C13B C29B C30B -177.8(3) . . . . ?
C12B C13B C29B C30B 57.6(5) . . . . ?
C14B C13B C29B C30B -55.4(5) . . . . ?
C12B C13B C31B C32B -57.9(5) . . . . ?
C29B C13B C31B C32B 179.0(3) . . . . ?
C14B C13B C31B C32B 52.7(5) . . . . ?
N3B C11B C12D O2D -162.6(16) . . . . ?
C10B C11B C12D O2D 33(2) . . . . ?
N3B C11B C12D C13D -20.3(15) . . . . ?
C10B C11B C12D C13D 174.9(9) . . . . ?
N3B C14B C13D C31D -133.8(12) . . . . ?
C15B C14B C13D C31D 48.8(17) . . . . ?
N3B C14B C13D C29D 112.3(11) . . . . ?
C15B C14B C13D C29D -65.1(15) . . . . ?
N3B C14B C13D C12D -13.6(15) . . . . ?
C15B C14B C13D C12D 169.0(9) . . . . ?
O2D C12D C13D C31D -87(3) . . . . ?
C11B C12D C13D C31D 135.9(14) . . . . ?
O2D C12D C13D C14B 156(2) . . . . ?
C11B C12D C13D C14B 18.7(15) . . . . ?
O2D C12D C13D C29D 45(3) . . . . ?
C11B C12D C13D C29D -93.0(17) . . . . ?
C31D C13D C29D C30D 64.2(19) . . . . ?
C14B C13D C29D C30D -179.9(13) . . . . ?
C12D C13D C29D C30D -70(2) . . . . ?
C14B C13D C31D C32D 54(2) . . . . ?
C29D C13D C31D C32D 165.3(15) . . . . ?
C12D C13D C31D C32D -57(2) . . . . ?
C18B C17B C33B C34B 100.6(3) . . . . ?
C16B C17B C33B C34B -80.8(4) . . . . ?
C17B C18B C35B C36B -102.3(4) . . . . ?
C19B C18B C35B C36B 75.4(4) . . . . ?
